data_1512359
loop_
_publ_author_name
'Wang, Zi-Yu'
'Wong, Wing-Tak'
'Yang, Dan'

_publ_section_title
;
 Organocatalyzed Asymmetric Synthesis of Dihydrodibenzofurans Based on a
 Dienamine Process.
;
_journal_issue 19
_journal_name_full 'Organic letters'
_journal_page_first 4980
_journal_page_last 4983
_journal_paper_doi 10.1021/ol402288y
_journal_volume 15
_journal_year 2013
_chemical_absolute_configuration ad
_chemical_formula_moiety '3(C13 H9 Br O2), 0.5(C6 H14)'
_chemical_formula_sum 'C42 H34 Br3 O6'
_chemical_formula_weight 874.42
_chemical_name_systematic
; 
 ? 
;
_space_group_IT_number 145
_symmetry_cell_setting trigonal
_symmetry_Int_Tables_number 145
_symmetry_space_group_name_Hall 'P 32'
_symmetry_space_group_name_H-M 'P 32'
_atom_sites_solution_hydrogens geom
_atom_sites_solution_primary direct
_atom_sites_solution_secondary difmap
_audit_creation_method SHELXL-97
_cell_angle_alpha 90.00
_cell_angle_beta 90.00
_cell_angle_gamma 120.00
_cell_formula_units_Z 1
_cell_length_a 15.8305(10)
_cell_length_b 15.8305(10)
_cell_length_c 4.1963(6)
_cell_measurement_reflns_used 3446
_cell_measurement_temperature 305(2)
_cell_measurement_theta_max 24.99
_cell_measurement_theta_min 2.58
_cell_volume 910.72(15)
_computing_cell_refinement 'SAINT (Bruker AXS Inc, 2006)'
_computing_data_collection 'SMART (Bruker AXS Inc, 1998)'
_computing_data_reduction
;
SAINT (Bruker AXS Inc, 2006) & 
CrystalStructure (Rigaku/MSC and Rigaku Corporation, 2006) 
;
_computing_molecular_graphics 'ORTEP-II (Johnson, 1976) & MERCURY (Macrae et al., 2008)'
_computing_publication_material 'SHELX (Sheldrick, 2008)'
_computing_structure_refinement 'SHELXL-97 (Sheldrick, 2008)'
_computing_structure_solution 'SHELXS-97 (Sheldrick, 2008)'
_diffrn_ambient_temperature 305(2)
_diffrn_measured_fraction_theta_full 0.926
_diffrn_measured_fraction_theta_max 0.926
_diffrn_measurement_device_type 'Bruker SMART 1000 CCD'
_diffrn_measurement_method '\w scan'
_diffrn_radiation_monochromator graphite
_diffrn_radiation_source 'fine-focus sealed tube'
_diffrn_radiation_type MoK\a
_diffrn_radiation_wavelength 0.71073
_diffrn_reflns_av_R_equivalents 0.0397
_diffrn_reflns_av_sigmaI/netI 0.0627
_diffrn_reflns_limit_h_max 18
_diffrn_reflns_limit_h_min -18
_diffrn_reflns_limit_k_max 16
_diffrn_reflns_limit_k_min -18
_diffrn_reflns_limit_l_max 4
_diffrn_reflns_limit_l_min -4
_diffrn_reflns_number 3433
_diffrn_reflns_theta_full 24.99
_diffrn_reflns_theta_max 24.99
_diffrn_reflns_theta_min 2.57
_diffrn_standards_decay_% 0
_diffrn_standards_number 0
_exptl_absorpt_coefficient_mu 3.371
_exptl_absorpt_correction_T_max 0.8233
_exptl_absorpt_correction_T_min 0.3850
_exptl_absorpt_correction_type multi-scan
_exptl_absorpt_process_details 'SADABS (Sheldrick, 1996)'
_exptl_crystal_colour colourless
_exptl_crystal_density_diffrn 1.594
_exptl_crystal_density_method 'not measured'
_exptl_crystal_description rod
_exptl_crystal_F_000 439
_exptl_crystal_size_max 0.35
_exptl_crystal_size_mid 0.06
_exptl_crystal_size_min 0.06
_refine_diff_density_max 0.484
_refine_diff_density_min -0.540
_refine_diff_density_rms 0.079
_refine_ls_abs_structure_details 'Flack (1983). 738 Friedel pairs'
_refine_ls_abs_structure_Flack 0.13(3)
_refine_ls_extinction_coef 0.047(17)
_refine_ls_extinction_expression Fc^*^=kFc[1+0.001xFc^2^\l^3^/sin(2\q)]^-1/4^
_refine_ls_extinction_method SHELXL
_refine_ls_goodness_of_fit_ref 1.093
_refine_ls_hydrogen_treatment constr
_refine_ls_matrix_type full
_refine_ls_number_parameters 157
_refine_ls_number_reflns 1794
_refine_ls_number_restraints 1
_refine_ls_restrained_S_all 1.092
_refine_ls_R_factor_all 0.0713
_refine_ls_R_factor_gt 0.0650
_refine_ls_shift/su_max 0.006
_refine_ls_shift/su_mean 0.001
_refine_ls_structure_factor_coef Fsqd
_refine_ls_weighting_details 'calc w=1/[\s^2^(Fo^2^)+(0.1234P)^2^+0.3145P] where P=(Fo^2^+2Fc^2^)/3'
_refine_ls_weighting_scheme calc
_refine_ls_wR_factor_gt 0.1944
_refine_ls_wR_factor_ref 0.1977
_reflns_number_gt 1486
_reflns_number_total 1794
_reflns_threshold_expression I>2\s(I)
_cod_data_source_file ol402288y_si_002.cif
_cod_data_source_block shelxl
_cod_depositor_comments
;
The following automatic conversions were performed:

'_symmetry_cell_setting' value 'Trigonal' changed to 'trigonal'
according to /home/saulius/struct/CIF-dictionaries/cif_core.dic
dictionary named 'cif_core.dic' version 2.4.2 from 2011-04-26.

Automatic conversion script
Id: cif_fix_values 1891 2012-01-12 08:04:46Z andrius 
;
_cod_database_code 1512359

loop_
_symmetry_equiv_pos_as_xyz
'x, y, z'
'-y, x-y, z+2/3'
'-x+y, -x, z+1/3'

loop_
_atom_site_label
_atom_site_type_symbol
_atom_site_fract_x
_atom_site_fract_y
_atom_site_fract_z
_atom_site_U_iso_or_equiv
_atom_site_adp_type
_atom_site_occupancy
_atom_site_symmetry_multiplicity
_atom_site_calc_flag
_atom_site_refinement_flags
_atom_site_disorder_group
Br1 Br 0.63307(9) 0.58032(7) 0.0666(5) 0.1067(7) Uani 1 1 d . .
O1 O 0.8580(5) 0.9154(6) 0.617(2) 0.086(2) Uani 1 1 d . .
O2 O 0.5368(3) 0.8987(4) 0.2138(16) 0.0648(16) Uani 1 1 d . .
C1 C 0.8681(6) 0.9794(8) 0.455(3) 0.074(3) Uani 1 1 d . .
H1 H 0.9303 1.0194 0.3724 0.089 Uiso 1 1 calc R .
C2 C 0.7927(6) 1.0034(6) 0.365(2) 0.059(2) Uani 1 1 d . .
C3 C 0.8192(7) 1.0807(6) 0.215(2) 0.066(2) Uani 1 1 d . .
H3 H 0.8842 1.1183 0.1542 0.080 Uiso 1 1 calc R .
C4 C 0.7478(8) 1.1153(7) 0.127(3) 0.086(3) Uani 1 1 d . .
H4 H 0.7682 1.1712 0.0046 0.103 Uiso 1 1 calc R .
C5 C 0.6601(7) 1.0666(6) 0.224(3) 0.069(2) Uani 1 1 d . .
H5 H 0.6191 1.0915 0.1807 0.083 Uiso 1 1 calc R .
C6 C 0.6175(6) 0.9715(7) 0.404(2) 0.0592(19) Uani 1 1 d . .
H6 H 0.5913 0.9792 0.6064 0.071 Uiso 1 1 calc R .
C7 C 0.6905(6) 0.9344(6) 0.477(2) 0.0558(18) Uani 1 1 d . .
H7 H 0.6908 0.9228 0.7063 0.067 Uiso 1 1 calc R .
C8 C 0.6395(5) 0.8392(5) 0.3051(19) 0.0510(17) Uani 1 1 d . .
C9 C 0.6661(6) 0.7652(6) 0.273(2) 0.0586(18) Uani 1 1 d . .
H9 H 0.7237 0.7727 0.3583 0.070 Uiso 1 1 calc R .
C10 C 0.5988(6) 0.6791(6) 0.102(3) 0.067(2) Uani 1 1 d . .
C11 C 0.5157(7) 0.6678(7) -0.020(3) 0.082(3) Uani 1 1 d . .
H11 H 0.4732 0.6093 -0.1205 0.099 Uiso 1 1 calc R .
C12 C 0.4901(7) 0.7406(7) -0.003(3) 0.075(3) Uani 1 1 d . .
H12 H 0.4342 0.7342 -0.0985 0.090 Uiso 1 1 calc R .
C13 C 0.5537(5) 0.8220(6) 0.166(2) 0.0555(18) Uani 1 1 d . .
C14 C 0.669(3) 0.311(3) 0.009(12) 0.172(19) Uani 0.62(4) 1 d P 1
H14A H 0.6180 0.2443 -0.0324 0.207 Uiso 0.62(4) 1 calc PR 1
H14B H 0.7270 0.3067 0.0504 0.207 Uiso 0.62(4) 1 calc PR 1
C14B C 0.703(3) 0.345(3) 0.155(12) 0.172(19) Uani 0.38(4) 1 d PR 2
H14C H 0.7546 0.4105 0.2107 0.207 Uiso 0.38(4) 1 calc PR 2
H14D H 0.7344 0.3084 0.1003 0.207 Uiso 0.38(4) 1 calc PR 2

loop_
_atom_site_aniso_label
_atom_site_aniso_U_11
_atom_site_aniso_U_22
_atom_site_aniso_U_33
_atom_site_aniso_U_23
_atom_site_aniso_U_13
_atom_site_aniso_U_12
Br1 0.0920(9) 0.0659(7) 0.1565(14) -0.0146(6) 0.0148(7) 0.0353(6)
O1 0.065(4) 0.088(4) 0.106(6) 0.017(4) -0.020(3) 0.039(3)
O2 0.037(2) 0.066(3) 0.081(5) 0.010(3) 0.003(2) 0.018(2)
C1 0.045(4) 0.072(5) 0.096(7) -0.016(5) -0.010(4) 0.023(4)
C2 0.052(4) 0.059(4) 0.062(6) -0.014(4) 0.002(3) 0.026(3)
C3 0.062(4) 0.062(5) 0.053(5) 0.009(4) -0.003(3) 0.014(4)
C4 0.088(7) 0.063(5) 0.112(9) 0.009(5) -0.033(6) 0.042(5)
C5 0.073(5) 0.052(4) 0.085(7) -0.003(4) -0.013(4) 0.033(4)
C6 0.050(4) 0.084(5) 0.053(5) -0.004(4) 0.002(3) 0.041(4)
C7 0.057(4) 0.068(4) 0.049(5) 0.001(3) -0.003(3) 0.036(4)
C8 0.044(3) 0.057(4) 0.048(5) 0.007(3) 0.011(3) 0.022(3)
C9 0.050(4) 0.064(4) 0.062(5) -0.010(3) -0.001(3) 0.029(3)
C10 0.057(4) 0.052(4) 0.077(6) 0.001(4) 0.009(4) 0.016(3)
C11 0.055(5) 0.055(4) 0.106(9) -0.002(4) 0.016(5) 0.004(4)
C12 0.060(5) 0.064(5) 0.082(7) 0.012(4) -0.012(4) 0.017(4)
C13 0.043(3) 0.055(4) 0.051(5) 0.012(3) 0.007(3) 0.011(3)
C14 0.13(3) 0.21(3) 0.19(4) 0.04(3) -0.06(2) 0.09(2)
C14B 0.13(3) 0.21(3) 0.19(4) 0.04(3) -0.06(2) 0.09(2)

loop_
_atom_type_symbol
_atom_type_description
_atom_type_scat_dispersion_real
_atom_type_scat_dispersion_imag
_atom_type_scat_source
C C 0.0033 0.0016 'International Tables Vol C Tables 4.2.6.8 and 6.1.1.4'
H H 0.0000 0.0000 'International Tables Vol C Tables 4.2.6.8 and 6.1.1.4'
O O 0.0106 0.0060 'International Tables Vol C Tables 4.2.6.8 and 6.1.1.4'
Br Br -0.2901 2.4595 'International Tables Vol C Tables 4.2.6.8 and 6.1.1.4'

loop_
_geom_angle_atom_site_label_1
_geom_angle_atom_site_label_2
_geom_angle_atom_site_label_3
_geom_angle
_geom_angle_site_symmetry_1
_geom_angle_site_symmetry_3
C13 O2 C6 107.2(6) . .
O1 C1 C2 126.7(9) . .
O1 C1 H1 116.7 . .
C2 C1 H1 116.7 . .
C3 C2 C1 117.6(8) . .
C3 C2 C7 125.5(8) . .
C1 C2 C7 116.8(8) . .
C2 C3 C4 121.8(9) . .
C2 C3 H3 119.1 . .
C4 C3 H3 119.1 . .
C5 C4 C3 119.0(9) . .
C5 C4 H4 120.5 . .
C3 C4 H4 120.5 . .
C4 C5 C6 124.9(8) . .
C4 C5 H5 117.6 . .
C6 C5 H5 117.6 . .
O2 C6 C5 107.0(7) . .
O2 C6 C7 109.3(7) . .
C5 C6 C7 115.3(7) . .
O2 C6 H6 108.3 . .
C5 C6 H6 108.3 . .
C7 C6 H6 108.3 . .
C8 C7 C2 115.2(7) . .
C8 C7 C6 99.0(6) . .
C2 C7 C6 113.2(7) . .
C8 C7 H7 109.7 . .
C2 C7 H7 109.7 . .
C6 C7 H7 109.7 . .
C13 C8 C9 117.5(7) . .
C13 C8 C7 112.9(7) . .
C9 C8 C7 129.7(7) . .
C10 C9 C8 116.2(7) . .
C10 C9 H9 121.9 . .
C8 C9 H9 121.9 . .
C11 C10 C9 122.1(9) . .
C11 C10 Br1 121.8(8) . .
C9 C10 Br1 116.1(7) . .
C10 C11 C12 122.7(9) . .
C10 C11 H11 118.7 . .
C12 C11 H11 118.7 . .
C13 C12 C11 114.8(9) . .
C13 C12 H12 122.6 . .
C11 C12 H12 122.6 . .
C12 C13 C8 126.6(8) . .
C12 C13 O2 121.7(7) . .
C8 C13 O2 111.7(7) . .
C14 C14 C14 137(4) 3_665 2_654
C14 C14 H14A 102.8 3_665 .
C14 C14 H14A 102.8 2_654 .
C14 C14 H14B 102.8 3_665 .
C14 C14 H14B 102.8 2_654 .
H14A C14 H14B 105.0 . .
C14B C14B C14B 125(3) 2_654 3_665
C14B C14B H14C 106.0 2_654 .
C14B C14B H14C 106.0 3_665 .
C14B C14B H14D 106.0 2_654 .
C14B C14B H14D 106.0 3_665 .
H14C C14B H14D 106.3 . .

loop_
_geom_bond_atom_site_label_1
_geom_bond_atom_site_label_2
_geom_bond_distance
_geom_bond_site_symmetry_2
Br1 C10 1.899(9) .
O1 C1 1.164(13) .
O2 C13 1.384(11) .
O2 C6 1.458(11) .
C1 C2 1.470(13) .
C1 H1 0.9300 .
C2 C3 1.250(13) .
C2 C7 1.505(12) .
C3 C4 1.527(15) .
C3 H3 0.9300 .
C4 C5 1.272(16) .
C4 H4 0.9300 .
C5 C6 1.509(13) .
C5 H5 0.9300 .
C6 C7 1.566(10) .
C6 H6 0.9800 .
C7 C8 1.491(12) .
C7 H7 0.9800 .
C8 C13 1.375(12) .
C8 C9 1.435(11) .
C9 C10 1.434(13) .
C9 H9 0.9300 .
C10 C11 1.339(16) .
C11 C12 1.402(16) .
C11 H11 0.9300 .
C12 C13 1.370(14) .
C12 H12 0.9300 .
C14 C14 1.54(3) 3_665
C14 C14 1.54(3) 2_654
C14 H14A 0.9700 .
C14 H14B 0.9700 .
C14B C14B 1.65(3) 2_654
C14B C14B 1.65(3) 3_665
C14B H14C 0.9700 .
C14B H14D 0.9700 .

loop_
_geom_hbond_atom_site_label_D
_geom_hbond_atom_site_label_H
_geom_hbond_atom_site_label_A
_geom_hbond_distance_DH
_geom_hbond_distance_HA
_geom_hbond_distance_DA
_geom_hbond_angle_DHA
_geom_hbond_site_symmetry_A
C9 H9 O1 0.93 2.45 3.121(13) 129 .
C11 H11 O2 0.93 2.51 3.440(12) 173 3_564
